data_2009756
loop_
_publ_author_name
'Dunne, S. J.'
'Summers, L. A.'
'von Nagy-Felsobuki, E. I.'
'Mackay, M. F.'

_publ_section_title
;
 3-Selenocyanatopyridine
;
_journal_issue 6
_journal_name_full 'Acta Crystallographica Section C'
_journal_page_first 971
_journal_page_last 974
_journal_paper_doi 10.1107/S0108270193013927
_journal_volume 50
_journal_year 1994
_chemical_formula_moiety 'C6 H4 N2 Se'
_chemical_formula_sum 'C6 H4 N2 Se'
_chemical_formula_weight 183.1
_chemical_name_systematic
;
3-selenocyanatopyridine
;
_space_group_IT_number 14
_symmetry_cell_setting monoclinic
_symmetry_space_group_name_Hall '-P 2ybc'
_symmetry_space_group_name_H-M 'P 1 21/c 1'
_cell_angle_alpha 90.0
_cell_angle_beta 108.160(10)
_cell_angle_gamma 90.0
_cell_formula_units_Z 4
_cell_length_a 7.7100(10)
_cell_length_b 8.1320(10)
_cell_length_c 11.024(2)
_cell_measurement_reflns_used 25
_cell_measurement_temperature 291.0(10)
_cell_measurement_theta_max 39
_cell_measurement_theta_min 23
_cell_volume 656.75(17)
_computing_cell_refinement 'Rigaku-AFC software'
_computing_data_collection 'Rigaku-AFC software'
_computing_data_reduction 'Rigaku-AFC software'
_computing_molecular_graphics 'ORTEPII (Johnson, 1976)'
_computing_publication_material 'Xtal3.0 (Hall & Stewart, 1990)'
_computing_structure_refinement SHELX76
_computing_structure_solution 'SHELX76 (Sheldrick, 1976)'
_diffrn_ambient_temperature 291.0(10)
_diffrn_measurement_device 'Rigaku-AFC diffractometer'
_diffrn_measurement_method \w/2\q
_diffrn_radiation_monochromator graphite
_diffrn_radiation_source xray_tube
_diffrn_radiation_type CuK\a
_diffrn_radiation_wavelength 1.5418
_diffrn_reflns_av_R_equivalents .028
_diffrn_reflns_av_sigmaI/netI 0
_diffrn_reflns_limit_h_max 9
_diffrn_reflns_limit_h_min -9
_diffrn_reflns_limit_k_max 9
_diffrn_reflns_limit_k_min 0
_diffrn_reflns_limit_l_max 13
_diffrn_reflns_limit_l_min 0
_diffrn_reflns_number 1246
_diffrn_reflns_theta_max 65.0
_diffrn_reflns_theta_min 8.44
_diffrn_standards_decay_% 0
_diffrn_standards_interval_count 50
_diffrn_standards_number 3
_exptl_absorpt_coefficient_mu 7.13
_exptl_absorpt_correction_T_max .370
_exptl_absorpt_correction_T_min .208
_exptl_absorpt_correction_type 'SHELX76 gaussian (Sheldrick, 1976)'
_exptl_crystal_colour colourless
_exptl_crystal_density_diffrn 1.851
_exptl_crystal_description prismatic
_exptl_crystal_F_000 352
_exptl_crystal_size_max 0.220
_exptl_crystal_size_mid 0.135
_exptl_crystal_size_min 0.090
_refine_diff_density_max .58
_refine_diff_density_min -.68
_refine_ls_abs_structure_Flack 0
_refine_ls_extinction_method 'SHELX76 (Sheldrick, 1976)'
_refine_ls_goodness_of_fit_obs 2.82
_refine_ls_hydrogen_treatment refU
_refine_ls_matrix_type full
_refine_ls_number_constraints 0
_refine_ls_number_parameters 85
_refine_ls_number_reflns 752
_refine_ls_number_restraints 0
_refine_ls_R_factor_obs .038
_refine_ls_shift/esd_max .001
_refine_ls_structure_factor_coef F
_refine_ls_weighting_details 'w = 1/[\s^2^(F) + 0.00035F^2^]'
_refine_ls_weighting_scheme calc
_refine_ls_wR_factor_obs .058
_reflns_number_observed 752
_reflns_number_total 1032
_reflns_observed_criterion F>10.0\sF
_cod_data_source_file as1090.cif
_cod_data_source_block TOZ
_cod_depositor_comments
;
The following automatic conversions were performed:

'_atom_site_thermal_displace_type' tag value 'Uij' was replaced with
'Uani' value 9 times.

Automatic conversion script
Id: cif_fix_values 1646 2011-03-28 12:23:43Z adriana 

The following automatic conversions were performed:

'_refine_ls_weighting_scheme' value '1/[\s^2^(F) + 0.00035F^2^]' was
changed to 'calc'. New tag '_refine_ls_weighting_details' was
created. The value of the new tag was set to 'w = 1/[\s^2^(F) +
0.00035F^2^]'.

Automatic conversion script
Id: cif_fix_values 3143 2015-03-26 13:38:13Z robertas 
;
_cod_original_cell_volume 656.8(3)
_cod_original_sg_symbol_H-M 'P 21/c'
_cod_database_code 2009756

loop_
_symmetry_equiv_pos_as_xyz
x,y,z
-x,-y,-z
-x,1/2+y,1/2-z
x,1/2-y,1/2+z

loop_
_atom_site_aniso_label
_atom_site_aniso_U_11
_atom_site_aniso_U_22
_atom_site_aniso_U_33
_atom_site_aniso_U_12
_atom_site_aniso_U_13
_atom_site_aniso_U_23
Se 0.0404(4) 0.0547(5) 0.0288(5) 0.0041(3) 0.0093(3) 0.0015(3)
N1 0.047(3) 0.054(3) 0.031(4) 0.006(2) 0.005(2) 0.001(3)
C2 0.040(3) 0.045(3) 0.033(4) 0.002(3) 0.012(3) 0.001(3)
C3 0.033(3) 0.040(3) 0.028(4) -0.001(2) 0.006(3) -0.002(3)
C4 0.040(3) 0.046(4) 0.051(5) -0.007(3) 0.018(3) -0.005(3)
C5 0.031(3) 0.058(4) 0.063(6) -0.010(3) 0.004(3) -0.012(4)
C6 0.043(4) 0.051(4) 0.046(5) 0.004(3) -0.004(3) -0.012(3)
C7 0.032(3) 0.063(4) 0.040(5) -0.004(3) 0.004(3) -0.001(4)
N7 0.039(3) 0.086(5) 0.057(5) 0.005(3) 0.012(3) -0.004(4)

loop_
_atom_site_label
_atom_site_fract_x
_atom_site_fract_y
_atom_site_fract_z
_atom_site_U_iso_or_equiv
_atom_site_thermal_displace_type
_atom_site_calc_flag
_atom_site_calc_attached_atom
_atom_site_type_symbol
Se .21493(8) .12455(9) .39283(6) 3.17(2) Uani . . Se
N1 -.0268(7) .2196(7) .0059(6) 3.5(2) Uani . . N
C2 .0893(8) .2029(8) .1237(6) 3.0(2) Uani . . C
C3 .0398(8) .1463(7) .2250(6) 2.6(2) Uani . . C
C4 -.1410(9) .1031(8) .2072(8) 3.4(2) Uani . . C
C5 -.2654(9) .1266(9) .0855(8) 4.2(2) Uani . . C
C6 -.2023(9) .1828(9) -.0102(8) 3.9(2) Uani . . C
C7 .3914(8) .0225(9) .3357(7) 3.6(2) Uani . . C
N2 .5072(7) -.0394(9) .3092(6) 4.7(2) Uani . . N
H2 .2304 .2362 .1403 5.6(11) Uiso . . H
H4 -.1825 .0522 .2843 5.6(11) Uiso . . H
H5 -.4089 .1021 .0675 5.6(11) Uiso . . H
H6 -.2997 .1988 -.1041 5.6(11) Uiso . . H

loop_
_atom_type_symbol
_atom_type_scat_dispersion_real
_atom_type_scat_dispersion_imag
_atom_type_scat_source
C .017 .009 'International Tables Vol IV Table 2.3.1'
H .0 .0 'International Tables Vol IV Table 2.3.1'
N .029 .018 'International Tables Vol IV Table 2.3.1'
Se -.879 1.139 'International Tables Vol IV Table 2.3.1'

loop_
_geom_angle_atom_site_label_1
_geom_angle_atom_site_label_2
_geom_angle_atom_site_label_3
_geom_angle
_geom_angle_publ_flag
C3 Se C7 94.8(3) yes
C2 N1 C6 116.7(5) yes
N1 C2 C3 123.7(5) yes
Se C3 C2 121.6(4) yes
Se C3 C4 118.9(5) yes
C2 C3 C4 119.5(5) yes
C3 C4 C5 117.3(5) yes
C4 C5 C6 118.8(6) yes
N1 C6 C5 123.9(6) yes
Se C7 N2 175.3(6) yes

loop_
_geom_bond_atom_site_label_1
_geom_bond_atom_site_label_2
_geom_bond_site_symmetry_1
_geom_bond_site_symmetry_2
_geom_bond_distance
_geom_bond_publ_flag
Se C3 . . 1.929(6) yes
Se C7 . . 1.863(8) yes
N1 C2 . . 1.335(8) yes
N1 C6 . . 1.342(9) yes
C2 C3 . . 1.368(10) yes
C3 C4 . . 1.391(9) yes
C4 C5 . . 1.398(10) yes
C5 C6 . . 1.371(13) yes
C7 N2 . . 1.139(10) yes
